data_4109239
loop_
_publ_author_name
'Jason M. Nichols'
'Joffrey Wolf'
'Peter Zavalij'
'Bindhu Varughese'
'Michael P. Doyle'

_publ_contact_author 'Michael P. Doyle'
_publ_contact_author_email mdoyle3@umd.edu
_publ_section_title
;
 Bis(phenyl)dirhodium(III) Caprolactamate: A Dinuclear Paddlewheel Complex
 with No Metal-Metal Bond
;
_journal_name_full 'Journal of the American Chemical Society'
_journal_page_first 3504
_journal_page_last 3505
_journal_paper_doi 10.1021/ja070122s
_journal_volume 129
_journal_year 2007
_chemical_formula_moiety 'C24 H44 N4 O6 Rh2, C F3 O3 S'
_chemical_formula_sum 'C25 H44 F3 N4 O9 Rh2 S'
_chemical_formula_weight 839.52
_chemical_name_common 'dirhodium caprolactamate hydrate triflate'
_chemical_name_systematic
;
Di-rhodium(II/III) tetra-caprolactamate dihydrate triflate 
;
_space_group_IT_number 15
_symmetry_cell_setting monoclinic
_symmetry_space_group_name_Hall '-C 2yc'
_symmetry_space_group_name_H-M 'C 1 2/c 1'
_atom_sites_solution_hydrogens geom
_atom_sites_solution_primary direct
_atom_sites_solution_secondary difmap
_audit_creation_method 'SHELXL-97 & ZCIF'
_cell_angle_alpha 90.00
_cell_angle_beta 121.245(3)
_cell_angle_gamma 90.00
_cell_formula_units_Z 4
_cell_length_a 24.663(4)
_cell_length_b 7.1764(13)
_cell_length_c 21.213(4)
_cell_measurement_reflns_used 2975
_cell_measurement_temperature 223(2)
_cell_measurement_theta_max 27.4
_cell_measurement_theta_min 2.2
_cell_volume 3210.0(10)
_computing_cell_refinement 'SAINT (Bruker, 1999)'
_computing_data_collection 'SMART (Bruker, 1999)'
_computing_data_reduction SAINT
_computing_molecular_graphics 'XSHEL (Bruker, 1999)'
_computing_publication_material SHELXL-97
_computing_structure_refinement 'SHELXL-97 (Sheldrick, 1997)'
_computing_structure_solution 'SHELXS-97 (Sheldrick, 1990)'
_diffrn_ambient_temperature 223(2)
_diffrn_detector 'CCD area detector'
_diffrn_detector_area_resol_mean 8.33
_diffrn_detector_type 'Bruker Smart1000'
_diffrn_measured_fraction_theta_full 0.938
_diffrn_measured_fraction_theta_max 0.938
_diffrn_measurement_details 606,606,246
_diffrn_measurement_device_type 'three-circle diffractometer'
_diffrn_measurement_method '\w scans'
_diffrn_measurement_specimen_support 'glass capillary'
_diffrn_orient_matrix_type standard
_diffrn_orient_matrix_UB_11 0.0450134
_diffrn_orient_matrix_UB_12 -0.0139051
_diffrn_orient_matrix_UB_13 0.0412222
_diffrn_orient_matrix_UB_21 0.0144973
_diffrn_orient_matrix_UB_22 0.0091139
_diffrn_orient_matrix_UB_23 -0.0360355
_diffrn_orient_matrix_UB_31 0.0035625
_diffrn_orient_matrix_UB_32 0.1383496
_diffrn_orient_matrix_UB_33 0.0065229
_diffrn_radiation_monochromator graphite
_diffrn_radiation_source 'fine-focus sealed tube'
_diffrn_radiation_type MoK\a
_diffrn_radiation_wavelength 0.71073
_diffrn_reflns_av_R_equivalents 0.0298
_diffrn_reflns_av_sigmaI/netI 0.0387
_diffrn_reflns_limit_h_max 27
_diffrn_reflns_limit_h_min -32
_diffrn_reflns_limit_k_max 9
_diffrn_reflns_limit_k_min 0
_diffrn_reflns_limit_l_max 27
_diffrn_reflns_limit_l_min 0
_diffrn_reflns_number 19459
_diffrn_reflns_theta_full 27.49
_diffrn_reflns_theta_max 27.49
_diffrn_reflns_theta_min 2.25
_diffrn_source_current 40
_diffrn_source_voltage 50
_diffrn_standards_decay_% 0.00
_exptl_absorpt_coefficient_mu 1.165
_exptl_absorpt_correction_T_max 0.960
_exptl_absorpt_correction_T_min 0.809
_exptl_absorpt_correction_type multi-scan
_exptl_absorpt_process_details 'SADABS (Sheldrick, 1996)'
_exptl_crystal_colour dark-purple
_exptl_crystal_density_diffrn 1.737
_exptl_crystal_density_method not_measured
_exptl_crystal_description plate
_exptl_crystal_F_000 1708
_exptl_crystal_id Doyle/Nichols
_exptl_crystal_preparation 'Diethyl ether slow diffusion in CH2Cl2'
_exptl_crystal_size_max 0.22
_exptl_crystal_size_mid 0.13
_exptl_crystal_size_min 0.035
_refine_diff_density_max 0.725
_refine_diff_density_min -0.490
_refine_diff_density_rms 0.089
_refine_ls_extinction_method none
_refine_ls_goodness_of_fit_ref 1.000
_refine_ls_hydrogen_treatment constr
_refine_ls_matrix_type full
_refine_ls_number_parameters 320
_refine_ls_number_reflns 3464
_refine_ls_number_restraints 173
_refine_ls_restrained_S_all 1.060
_refine_ls_R_factor_all 0.0478
_refine_ls_R_factor_gt 0.0372
_refine_ls_shift/su_max 0.001
_refine_ls_shift/su_mean 0.000
_refine_ls_structure_factor_coef Fsqd
_refine_ls_weighting_details 'w=1/[\s^2^(Fo^2^)+(0.027P)^2^+13.28P], P=(max(Fo^2^,0)+2Fc^2^)/3'
_refine_ls_weighting_scheme calc
_refine_ls_wR_factor_gt 0.0770
_refine_ls_wR_factor_ref 0.0796
_reflns_number_gt 4172
_reflns_number_total 3464
_reflns_threshold_expression >2sigma(I)
_cod_data_source_file ja070122ssi20070115_065443.cif
_cod_data_source_block 3
_cod_original_cell_volume 3209.9(10)
_cod_original_sg_symbol_H-M 'C 2/c'
_cod_database_code 4109239
_diffrn_measurement_total_frames-ccd 1458
_diffrn_measurement_frame_width-ccd 0.3
_diffrn_detector_distance-ccd 4.958
_diffrn_measurement_frame_time-ccd 30
_diffrn_measurement_total_time-ccd 15.05
_diffrn_measurement_frame_size-ccd 512

loop_
_symmetry_equiv_pos_as_xyz
'x, y, z'
'-x, y, -z+1/2'
'x+1/2, y+1/2, z'
'-x+1/2, y+1/2, -z+1/2'
'-x, -y, -z'
'x, -y, z-1/2'
'-x+1/2, -y+1/2, -z'
'x+1/2, -y+1/2, z-1/2'

loop_
_atom_site_label
_atom_site_type_symbol
_atom_site_fract_x
_atom_site_fract_y
_atom_site_fract_z
_atom_site_U_iso_or_equiv
_atom_site_adp_type
_atom_site_occupancy
_atom_site_symmetry_multiplicity
_atom_site_calc_flag
_atom_site_refinement_flags
_atom_site_disorder_assembly
_atom_site_disorder_group
Rh1 Rh 0.218915(14) 0.11190(3) 0.476750(16) 0.02653(9) Uani 1 1 d . . .
O11 O 0.25799(12) 0.0211(3) 0.58180(14) 0.0331(6) Uani 1 1 d . . .
N11 N 0.31772(13) 0.2851(3) 0.62481(16) 0.0258(6) Uani 1 1 d . . .
C11 C 0.29800(17) 0.1252(5) 0.6357(2) 0.0279(8) Uani 1 1 d . . .
C12 C 0.31740(18) 0.0574(5) 0.7116(2) 0.0330(9) Uani 1 1 d . . .
H121 H 0.3637 0.0455 0.7411 0.027(9) Uiso 1 1 calc R . .
H122 H 0.2991 -0.0661 0.7080 0.035(10) Uiso 1 1 calc R . .
C13 C 0.29549(19) 0.1905(5) 0.7506(2) 0.0387(10) Uani 1 1 d . . .
H131 H 0.2525 0.2336 0.7147 0.038(10) Uiso 1 1 calc R . .
H132 H 0.2933 0.1213 0.7890 0.037(10) Uiso 1 1 calc R . .
C14 C 0.3380(2) 0.3597(6) 0.7855(2) 0.0460(11) Uani 1 1 d . . .
H141 H 0.3215 0.4325 0.8111 0.071(15) Uiso 1 1 calc R . .
H142 H 0.3804 0.3162 0.8228 0.034(10) Uiso 1 1 calc R . .
C15 C 0.3440(2) 0.4877(5) 0.7325(2) 0.0412(10) Uani 1 1 d . . .
H151 H 0.3733 0.5891 0.7606 0.041(11) Uiso 1 1 calc R . .
H152 H 0.3025 0.5433 0.6986 0.036(11) Uiso 1 1 calc R . .
C16 C 0.36780(17) 0.3894(5) 0.6874(2) 0.0336(8) Uani 1 1 d . . .
H161 H 0.3854 0.4824 0.6690 0.041(11) Uiso 1 1 calc R . .
H162 H 0.4020 0.3035 0.7195 0.051(12) Uiso 1 1 calc R . .
N21 N 0.34906(13) 0.2618(4) 0.51536(16) 0.0275(7) Uani 1 1 d . . .
O21 O 0.29050(11) -0.0039(3) 0.46936(14) 0.0320(6) Uani 1 1 d . . .
C21 C 0.34141(17) 0.0920(4) 0.4893(2) 0.0296(8) Uani 1 1 d . . .
C22 C 0.38982(19) -0.0044(5) 0.4776(2) 0.0378(10) Uani 1 1 d . . .
H221 H 0.3763 -0.1334 0.4623 0.052(12) Uiso 1 1 calc R . .
H222 H 0.4304 -0.0080 0.5245 0.035(11) Uiso 1 1 calc R . .
C23 C 0.3995(2) 0.0909(6) 0.4196(2) 0.0448(10) Uani 1 1 d . . .
H231 H 0.4187 0.0014 0.4020 0.042(11) Uiso 1 1 calc R . .
H232 H 0.3580 0.1256 0.3775 0.050(12) Uiso 1 1 calc R . .
C24 C 0.4408(2) 0.2629(6) 0.4473(3) 0.0480(11) Uani 1 1 d . . .
H241 H 0.4453 0.3126 0.4072 0.052(12) Uiso 1 1 calc R . .
H242 H 0.4831 0.2263 0.4874 0.036(11) Uiso 1 1 calc R . .
C25 C 0.4163(2) 0.4173(5) 0.4750(2) 0.0427(10) Uani 1 1 d . . .
H251 H 0.3751 0.4591 0.4342 0.043(11) Uiso 1 1 calc R . .
H252 H 0.4456 0.5232 0.4902 0.044(11) Uiso 1 1 calc R . .
C26 C 0.40893(17) 0.3608(5) 0.5394(2) 0.0345(9) Uani 1 1 d . . .
H261 H 0.4445 0.2803 0.5729 0.059(13) Uiso 1 1 calc R . .
H262 H 0.4106 0.4726 0.5669 0.044(11) Uiso 1 1 calc R . .
O3 O 0.17332(12) -0.1767(3) 0.44379(15) 0.0415(7) Uani 1 1 d D . .
H31 H 0.1814 -0.2275 0.4838 0.046 Uiso 1 1 d D . .
H32 H 0.1550 -0.2376 0.3905 0.048 Uiso 1 1 d D . .
S1 S 0.0174(5) 0.6051(13) 0.3013(5) 0.0420(12) Uani 0.323(12) 1 d PDU A 1
O1A O 0.0821(6) 0.612(3) 0.3229(11) 0.053(5) Uani 0.323(12) 1 d PDU A 1
O1B O -0.0090(12) 0.768(2) 0.3136(17) 0.074(7) Uani 0.323(12) 1 d PDU A 1
O1C O -0.0055(9) 0.4293(19) 0.3085(13) 0.057(5) Uani 0.323(12) 1 d PDU A 1
C1 C -0.0167(7) 0.607(2) 0.2011(7) 0.051(3) Uani 0.323(12) 1 d PDU A 1
F11 F -0.0778(6) 0.566(2) 0.1600(9) 0.059(4) Uani 0.323(12) 1 d PDU A 1
F12 F -0.0070(10) 0.771(2) 0.1782(15) 0.074(5) Uani 0.323(12) 1 d PDU A 1
F13 F 0.0125(11) 0.481(3) 0.1822(15) 0.068(6) Uani 0.323(12) 1 d PDU A 1
S2 S 0.0191(10) 0.638(3) 0.3074(8) 0.0420(12) Uani 0.177(12) 1 d PDU A 2
O2A O 0.0839(10) 0.602(6) 0.3333(19) 0.045(7) Uani 0.177(12) 1 d PDU A 2
O2B O 0.0014(16) 0.831(3) 0.3020(15) 0.061(7) Uani 0.177(12) 1 d PDU A 2
O2C O -0.013(2) 0.506(4) 0.326(2) 0.057(8) Uani 0.177(12) 1 d PDU A 2
C2 C -0.0146(11) 0.576(3) 0.2104(10) 0.051(3) Uani 0.177(12) 1 d PDU A 2
F21 F -0.0143(14) 0.397(3) 0.1963(13) 0.087(7) Uani 0.177(12) 1 d PDU A 2
F22 F -0.0747(11) 0.643(4) 0.1686(18) 0.064(6) Uani 0.177(12) 1 d PDU A 2
F23 F 0.0159(11) 0.665(5) 0.1816(13) 0.088(7) Uani 0.177(12) 1 d PDU A 2

loop_
_atom_site_aniso_label
_atom_site_aniso_U_11
_atom_site_aniso_U_22
_atom_site_aniso_U_33
_atom_site_aniso_U_23
_atom_site_aniso_U_13
_atom_site_aniso_U_12
Rh1 0.03728(16) 0.01598(13) 0.02618(16) 0.00028(13) 0.01636(12) -0.00331(13)
O11 0.0479(16) 0.0194(12) 0.0291(15) 0.0006(11) 0.0179(13) -0.0073(11)
N11 0.0336(16) 0.0200(14) 0.0240(16) -0.0026(12) 0.0151(14) -0.0030(12)
C11 0.037(2) 0.0236(17) 0.0267(19) 0.0035(16) 0.0192(17) 0.0039(16)
C12 0.041(2) 0.0285(19) 0.030(2) 0.0062(16) 0.0193(19) 0.0011(16)
C13 0.043(2) 0.045(2) 0.033(2) 0.0058(19) 0.023(2) 0.0041(19)
C14 0.055(3) 0.051(3) 0.029(2) -0.004(2) 0.020(2) 0.008(2)
C15 0.051(3) 0.031(2) 0.032(2) -0.0060(18) 0.014(2) -0.0015(19)
C16 0.039(2) 0.0243(17) 0.027(2) 0.0015(17) 0.0104(17) -0.0053(17)
N21 0.0353(16) 0.0219(14) 0.0286(17) -0.0006(13) 0.0189(14) -0.0059(13)
O21 0.0397(15) 0.0178(12) 0.0390(16) -0.0036(11) 0.0207(13) -0.0034(10)
C21 0.040(2) 0.0198(17) 0.027(2) 0.0023(15) 0.0165(17) -0.0006(16)
C22 0.040(2) 0.0252(19) 0.049(3) -0.0028(18) 0.023(2) 0.0023(17)
C23 0.044(2) 0.049(2) 0.047(3) -0.013(2) 0.027(2) -0.004(2)
C24 0.047(3) 0.054(3) 0.053(3) 0.001(2) 0.033(2) -0.004(2)
C25 0.043(2) 0.036(2) 0.057(3) 0.006(2) 0.031(2) -0.0039(19)
C26 0.036(2) 0.028(2) 0.037(2) -0.0071(17) 0.0172(19) -0.0072(17)
O3 0.0493(16) 0.0185(11) 0.0390(16) 0.0013(12) 0.0103(13) -0.0104(11)
S1 0.0356(17) 0.041(3) 0.0429(18) -0.008(2) 0.0155(16) -0.006(2)
O1A 0.036(5) 0.067(10) 0.044(8) -0.025(7) 0.013(5) -0.005(6)
O1B 0.081(11) 0.075(9) 0.081(10) -0.016(8) 0.054(8) 0.015(7)
O1C 0.040(7) 0.061(7) 0.059(9) 0.020(7) 0.019(6) 0.004(6)
C1 0.043(6) 0.063(6) 0.050(5) -0.003(5) 0.026(4) -0.008(5)
F11 0.047(5) 0.078(8) 0.042(6) -0.015(6) 0.016(4) -0.019(5)
F12 0.074(8) 0.072(7) 0.079(9) 0.020(7) 0.042(7) -0.013(6)
F13 0.067(8) 0.077(9) 0.052(8) -0.008(7) 0.026(7) 0.010(7)
S2 0.0356(17) 0.041(3) 0.0429(18) -0.008(2) 0.0155(16) -0.006(2)
O2A 0.043(7) 0.055(12) 0.036(11) -0.014(10) 0.018(7) 0.006(7)
O2B 0.058(11) 0.042(7) 0.070(11) -0.006(7) 0.023(8) 0.008(7)
O2C 0.058(12) 0.065(12) 0.051(11) 0.007(8) 0.030(9) -0.007(8)
C2 0.043(6) 0.063(6) 0.050(5) -0.003(5) 0.026(4) -0.008(5)
F21 0.108(12) 0.069(7) 0.066(9) -0.022(7) 0.033(8) -0.008(7)
F22 0.054(7) 0.067(10) 0.049(9) 0.020(8) 0.010(6) -0.007(7)
F23 0.093(10) 0.117(13) 0.080(10) 0.019(9) 0.062(9) -0.009(8)

loop_
_atom_type_symbol
_atom_type_description
_atom_type_scat_dispersion_real
_atom_type_scat_dispersion_imag
_atom_type_scat_source
C C 0.0033 0.0016 'International Tables Vol C Tables 4.2.6.8 and 6.1.1.4'
H H 0.0000 0.0000 'International Tables Vol C Tables 4.2.6.8 and 6.1.1.4'
N N 0.0061 0.0033 'International Tables Vol C Tables 4.2.6.8 and 6.1.1.4'
O O 0.0106 0.0060 'International Tables Vol C Tables 4.2.6.8 and 6.1.1.4'
Rh Rh -1.1178 0.9187 'International Tables Vol C Tables 4.2.6.8 and 6.1.1.4'
S S 0.1246 0.1234 'International Tables Vol C Tables 4.2.6.8 and 6.1.1.4'
F F 0.0171 0.0103 'International Tables Vol C Tables 4.2.6.8 and 6.1.1.4'

loop_
_geom_angle_atom_site_label_1
_geom_angle_atom_site_label_2
_geom_angle_atom_site_label_3
_geom_angle
_geom_angle_site_symmetry_1
_geom_angle_site_symmetry_3
N21 Rh1 N11 89.58(11) 7_556 7_556
N21 Rh1 O11 89.70(11) 7_556 .
N11 Rh1 O11 176.94(10) 7_556 .
N21 Rh1 O21 177.01(10) 7_556 .
N11 Rh1 O21 89.61(11) 7_556 .
O11 Rh1 O21 90.96(10) . .
N21 Rh1 O3 97.83(10) 7_556 .
N11 Rh1 O3 97.47(10) 7_556 .
O11 Rh1 O3 85.58(9) . .
O21 Rh1 O3 85.12(9) . .
N21 Rh1 Rh1 88.60(8) 7_556 7_556
N11 Rh1 Rh1 88.42(8) 7_556 7_556
O11 Rh1 Rh1 88.58(7) . 7_556
O21 Rh1 Rh1 88.50(7) . 7_556
O3 Rh1 Rh1 171.28(7) . 7_556
C11 O11 Rh1 119.8(2) . .
C11 N11 C16 120.2(3) . .
C11 N11 Rh1 120.8(2) . 7_556
C16 N11 Rh1 119.0(2) . 7_556
O11 C11 N11 122.2(3) . .
O11 C11 C12 115.7(3) . .
N11 C11 C12 122.0(3) . .
C11 C12 C13 111.8(3) . .
C11 C12 H121 109.3 . .
C13 C12 H121 109.3 . .
C11 C12 H122 109.3 . .
C13 C12 H122 109.3 . .
H121 C12 H122 107.9 . .
C14 C13 C12 114.4(3) . .
C14 C13 H131 108.6 . .
C12 C13 H131 108.6 . .
C14 C13 H132 108.6 . .
C12 C13 H132 108.6 . .
H131 C13 H132 107.6 . .
C15 C14 C13 115.4(3) . .
C15 C14 H141 108.4 . .
C13 C14 H141 108.4 . .
C15 C14 H142 108.4 . .
C13 C14 H142 108.4 . .
H141 C14 H142 107.5 . .
C14 C15 C16 113.7(3) . .
C14 C15 H151 108.8 . .
C16 C15 H151 108.8 . .
C14 C15 H152 108.8 . .
C16 C15 H152 108.8 . .
H151 C15 H152 107.7 . .
N11 C16 C15 112.7(3) . .
N11 C16 H161 109.1 . .
C15 C16 H161 109.1 . .
N11 C16 H162 109.1 . .
C15 C16 H162 109.1 . .
H161 C16 H162 107.8 . .
C21 N21 C26 119.6(3) . .
C21 N21 Rh1 121.1(2) . 7_556
C26 N21 Rh1 119.3(2) . 7_556
C21 O21 Rh1 119.5(2) . .
O21 C21 N21 122.3(3) . .
O2 C21 C22 114.8(3) . .
N21 C21 C22 122.9(3) . .
C21 C22 C23 113.2(3) . .
C21 C22 H221 108.9 . .
C23 C22 H221 108.9 . .
C21 C22 H222 108.9 . .
C23 C22 H222 108.9 . .
H221 C22 H222 107.8 . .
C24 C23 C22 114.1(4) . .
C24 C23 H231 108.7 . .
C22 C23 H231 108.7 . .
C24 C23 H232 108.7 . .
C22 C23 H232 108.7 . .
H231 C23 H232 107.6 . .
C23 C24 C25 115.0(3) . .
C23 C24 H241 108.5 . .
C25 C24 H241 108.5 . .
C23 C24 H242 108.5 . .
C25 C24 H242 108.5 . .
H241 C24 H242 107.5 . .
C24 C25 C26 114.2(3) . .
C24 C25 H251 108.7 . .
C26 C25 H251 108.7 . .
C24 C25 H252 108.7 . .
C26 C25 H252 108.7 . .
H251 C25 H252 107.6 . .
N21 C26 C25 112.5(3) . .
N21 C26 H261 109.1 . .
C25 C26 H261 109.1 . .
N21 C26 H262 109.1 . .
C25 C26 H262 109.1 . .
H261 C26 H262 107.8 . .
Rh1 O3 H31 105.1 . .
Rh1 O3 H32 124.4 . .
H31 O3 H32 129.4 . .
O1A S1 O1C 116.2(8) . .
O1A S1 O1B 117.2(7) . .
O1C S1 O1B 117.6(8) . .
O1A S1 C1 97.9(8) . .
O1C S1 C1 99.2(12) . .
O1B S1 C1 103.1(12) . .
F11 C1 F13 105.1(12) . .
F11 C1 F12 108.1(12) . .
F13 C1 F12 104.9(12) . .
F11 C1 S1 116.3(11) . .
F13 C1 S1 110.4(14) . .
F12 C1 S1 111.3(15) . .
O2A S2 O2C 117.0(15) . .
O2A S2 O2B 116.1(13) . .
O2C S2 O2B 118.2(14) . .
O2A S2 C2 98.9(12) . .
O2C S2 C2 99.0(14) . .
O2B S2 C2 101.7(13) . .
F21 C2 F23 106.6(16) . .
F21 C2 F22 109.3(17) . .
F23 C2 F22 102.3(15) . .
F21 C2 S2 116.0(15) . .
F23 C2 S2 111.1(15) . .
F22 C2 S2 110.6(18) . .

loop_
_geom_bond_atom_site_label_1
_geom_bond_atom_site_label_2
_geom_bond_distance
_geom_bond_site_symmetry_2
Rh1 N21 1.988(3) 7_556
Rh1 N11 1.996(3) 7_556
Rh1 O11 2.023(2) .
Rh1 O21 2.030(2) .
Rh1 O3 2.286(2) .
Rh1 Rh1 2.3840(6) 7_556
O11 C11 1.291(4) .
N11 C11 1.312(4) .
N11 C16 1.465(4) .
N11 Rh1 1.996(3) 7_556
C11 C12 1.505(5) .
C12 C13 1.533(5) .
C12 H121 0.9800 .
C12 H122 0.9800 .
C13 C14 1.522(5) .
C13 H131 0.9800 .
C13 H132 0.9800 .
C14 C15 1.519(6) .
C14 H141 0.9800 .
C14 H142 0.9800 .
C15 C16 1.530(5) .
C15 H151 0.9800 .
C15 H152 0.9800 .
C16 H161 0.9800 .
C16 H162 0.9800 .
N21 C21 1.311(4) .
N21 C26 1.471(4) .
N21 Rh1 1.988(3) 7_556
O21 C21 1.296(4) .
C21 C22 1.508(5) .
C22 C23 1.530(5) .
C22 H221 0.9800 .
C22 H222 0.9800 .
C23 C24 1.512(5) .
C23 H231 0.9800 .
C23 H232 0.9800 .
C24 C25 1.519(5) .
C24 H241 0.9800 .
C24 H242 0.9800 .
C25 C26 1.524(5) .
C25 H251 0.9800 .
C25 H252 0.9800 .
C26 H261 0.9800 .
C26 H262 0.9800 .
O3 H31 0.8480 .
O3 H32 1.0691 .
S1 O1A 1.415(7) .
S1 O1C 1.422(8) .
S1 O1B 1.425(8) .
S1 C1 1.836(8) .
C1 F11 1.323(10) .
C1 F13 1.340(10) .
C1 F12 1.347(10) .
S2 O2A 1.419(11) .
S2 O2C 1.424(12) .
S2 O2B 1.438(11) .
S2 C2 1.831(8) .
C2 F21 1.320(13) .
C2 F23 1.350(14) .
C2 F22 1.360(14) .

loop_
_geom_hbond_atom_site_label_D
_geom_hbond_atom_site_label_H
_geom_hbond_atom_site_label_A
_geom_hbond_distance_DH
_geom_hbond_distance_HA
_geom_hbond_distance_DA
_geom_hbond_angle_DHA
_geom_hbond_site_symmetry_A
O3 H31 O21 0.85 2.11 2.782(3) 135.4 7_546
O3 H32 O1A 1.07 1.94 2.819(16) 136.8 1_545
O3 H32 F22 1.07 1.91 2.69(2) 127.0 2_545
O3 H32 O2A 1.07 1.91 2.74(3) 131.4 1_545
O3 H32 F11 1.07 2.15 2.902(15) 125.0 2_545

loop_
_geom_torsion_atom_site_label_1
_geom_torsion_atom_site_label_2
_geom_torsion_atom_site_label_3
_geom_torsion_atom_site_label_4
_geom_torsion
_geom_torsion_site_symmetry_1
N21 Rh1 O11 C11 -87.0(3) 7_556
O21 Rh1 O11 C11 90.0(3) .
O3 Rh1 O11 C11 175.1(3) .
Rh1 Rh1 O11 C11 1.6(2) 7_556
Rh1 O11 C11 N11 -4.4(4) .
Rh1 O11 C11 C12 171.8(2) .
C16 N11 C11 O11 -173.9(3) .
Rh1 N11 C11 O11 5.2(5) 7_556
C16 N11 C11 C12 10.1(5) .
Rh1 N11 C11 C12 -170.8(2) 7_556
O11 C11 C12 C13 -115.1(3) .
N11 C11 C12 C13 61.1(5) .
C11 C12 C13 C14 -80.9(4) .
C12 C13 C14 C15 61.1(5) .
C13 C14 C15 C16 -56.7(5) .
C11 N11 C16 C15 -75.7(4) .
Rh1 N11 C16 C15 105.2(3) 7_556
C14 C15 C16 N11 79.6(4) .
N11 Rh1 O21 C21 88.5(3) 7_556
O11 Rh1 O21 C21 -88.4(3) .
O3 Rh1 O21 C21 -173.9(3) .
Rh1 Rh1 O21 C21 0.1(2) 7_556
Rh1 O21 C21 N21 1.1(5) .
Rh1 O21 C21 C22 -176.9(2) .
C26 N21 C21 O21 177.8(3) .
Rh1 N21 C21 O21 -2.0(5) 7_556
C26 N21 C21 C22 -4.3(5) .
Rh1 N21 C21 C22 175.8(3) 7_556
O21 C21 C22 C23 114.0(4) .
N21 C21 C22 C23 -64.0(5) .
C21 C22 C23 C24 78.5(4) .
C22 C23 C24 C25 -59.8(5) .
C23 C24 C25 C26 60.1(5) .
C21 N21 C26 C25 70.9(4) .
Rh1 N21 C26 C25 -109.2(3) 7_556
C24 C25 C26 N21 -82.2(4) .
O1A S1 C1 F11 167.7(14) .
O1C S1 C1 F11 49.4(15) .
O1B S1 C1 F11 -71.9(15) .
O1A S1 C1 F13 48.2(15) .
O1C S1 C1 F13 -70.1(14) .
O1B S1 C1 F13 168.6(15) .
O1A S1 C1 F12 -67.9(13) .
O1C S1 C1 F12 173.8(12) .
O1B S1 C1 F12 52.5(13) .
O2A S2 C2 F21 71(2) .
O2C S2 C2 F21 -49(3) .
O2B S2 C2 F21 -170(2) .
O2A S2 C2 F23 -51(2) .
O2C S2 C2 F23 -171(2) .
O2B S2 C2 F23 68(2) .
O2A S2 C2 F22 -164(2) .
O2C S2 C2 F22 76(2) .
O2B S2 C2 F22 -45(2) .
